data_7133776
loop_
_publ_author_name
'Tsoukatos, Steven'
'Maibam, Ashakiran'
'Babarao, Ravichandar'
'Bloch, Witold M.'

_publ_section_title
;
 Topological control in paddlewheel metal-organic cages <i>via</i> ligand
 length variation.
;
_journal_issue 90
_journal_name_full 'Chemical communications (Cambridge, England)'
_journal_page_first 13183
_journal_page_last 13186
_journal_paper_doi 10.1039/d4cc03769c
_journal_volume 60
_journal_year 2024
_chemical_formula_moiety 'C165 H145 Cu8 N7 O55, (C3 H7 N O)10, (O1 H2)4'
_chemical_formula_sum 'C195 H223 Cu8 N17 O69'
_chemical_formula_weight 4417.21
_space_group_crystal_system monoclinic
_space_group_IT_number 11
_space_group_name_Hall '-P 2yb'
_space_group_name_H-M_alt 'P 1 21/m 1'
_atom_sites_solution_hydrogens geom
_audit_creation_method SHELXL-2019/3
_audit_update_record
;
2024-09-23 deposited with the CCDC.	2024-09-25 downloaded from the CCDC.
;
_cell_angle_alpha 90
_cell_angle_beta 113.53(3)
_cell_angle_gamma 90
_cell_formula_units_Z 2
_cell_length_a 19.340(4)
_cell_length_b 29.811(6)
_cell_length_c 19.575(4)
_cell_measurement_reflns_used 31322
_cell_measurement_temperature 100(2)
_cell_measurement_theta_max 29.82
_cell_measurement_theta_min 0.67
_cell_volume 10347(4)
_computing_cell_refinement 'XDS (Kabsch, 1993)'
_computing_data_collection 'BluIce (McPhillips, 2002)'
_computing_data_reduction 'XDS (Kabsch, 1993)'
_computing_molecular_graphics 'shelXle (Huebschle, 2014)'
_computing_publication_material 'CIFTAB (Sheldrick, 1997)'
_computing_structure_refinement 'SHELXL-2018/3 (Sheldrick, 2018)'
_computing_structure_solution 'SHELXT-2018/3 (Sheldrick, 2018)'
_diffrn_ambient_temperature 100(2)
_diffrn_measured_fraction_theta_full 0.999
_diffrn_measured_fraction_theta_max 0.993
_diffrn_measurement_device_type 'ADSC Quantum 315r'
_diffrn_measurement_method 'Phi Scan'
_diffrn_radiation_monochromator 'Silicon Double Crystal'
_diffrn_radiation_type Synchrotron
_diffrn_radiation_wavelength 0.71073
_diffrn_reflns_av_R_equivalents 0.0566
_diffrn_reflns_av_unetI/netI 0.0316
_diffrn_reflns_Laue_measured_fraction_full 0.999
_diffrn_reflns_Laue_measured_fraction_max 0.993
_diffrn_reflns_limit_h_max 24
_diffrn_reflns_limit_h_min -24
_diffrn_reflns_limit_k_max 37
_diffrn_reflns_limit_k_min -38
_diffrn_reflns_limit_l_max 25
_diffrn_reflns_limit_l_min -25
_diffrn_reflns_number 174128
_diffrn_reflns_point_group_measured_fraction_full 0.999
_diffrn_reflns_point_group_measured_fraction_max 0.993
_diffrn_reflns_theta_full 25.242
_diffrn_reflns_theta_max 27.129
_diffrn_reflns_theta_min 1.135
_diffrn_source 'MX2 Beamline Australian Synchrotron'
_exptl_absorpt_coefficient_mu 0.897
_exptl_absorpt_correction_type none
_exptl_crystal_colour green
_exptl_crystal_density_diffrn 1.418
_exptl_crystal_description plate
_exptl_crystal_F_000 4592
_exptl_crystal_size_max 0.18
_exptl_crystal_size_mid 0.14
_exptl_crystal_size_min 0.04
_refine_diff_density_max 1.495
_refine_diff_density_min -1.141
_refine_diff_density_rms 0.102
_refine_ls_extinction_coef 0.0038(4)
_refine_ls_extinction_expression Fc^*^=kFc[1+0.001xFc^2^\l^3^/sin(2\q)]^-1/4^
_refine_ls_extinction_method 'SHELXL-2019/2 (Sheldrick 2019)'
_refine_ls_goodness_of_fit_ref 1.088
_refine_ls_hydrogen_treatment constr
_refine_ls_matrix_type full
_refine_ls_number_parameters 1239
_refine_ls_number_reflns 23197
_refine_ls_number_restraints 1045
_refine_ls_restrained_S_all 1.086
_refine_ls_R_factor_all 0.0956
_refine_ls_R_factor_gt 0.0871
_refine_ls_shift/su_max 0.001
_refine_ls_shift/su_mean 0.000
_refine_ls_structure_factor_coef Fsqd
_refine_ls_weighting_details 'w=1/[\s^2^(Fo^2^)+(0.1760P)^2^+7.0336P] where P=(Fo^2^+2Fc^2^)/3'
_refine_ls_weighting_scheme calc
_refine_ls_wR_factor_gt 0.2733
_refine_ls_wR_factor_ref 0.2854
_reflns_Friedel_coverage 0.000
_reflns_number_gt 18976
_reflns_number_total 23197
_reflns_threshold_expression 'I > 2\s(I)'
_cod_data_source_file d4cc03769c2.cif
_cod_data_source_block 1Cu
_cod_depositor_comments 'Adding full bibliography for 7133774--7133778.cif.'
_cod_original_cell_volume 10348(4)
_cod_original_sg_symbol_H-M 'P 21/m'
_cod_database_code 7133776
_shelx_shelxl_version_number 2019/3
_shelx_space_group_comment
;
The symmetry employed for this shelxl refinement is uniquely defined
by the following loop, which should always be used as a source of
symmetry information in preference to the above space-group names.
They are only intended as comments.
;

loop_
_space_group_symop_operation_xyz
'x, y, z'
'-x, y+1/2, -z'
'-x, -y, -z'
'x, -y-1/2, z'

loop_
_atom_site_label
_atom_site_type_symbol
_atom_site_fract_x
_atom_site_fract_y
_atom_site_fract_z
_atom_site_U_iso_or_equiv
_atom_site_adp_type
_atom_site_occupancy
_atom_site_site_symmetry_order
_atom_site_calc_flag
_atom_site_refinement_flags_posn
_atom_site_refinement_flags_adp
_atom_site_refinement_flags_occupancy
_atom_site_disorder_assembly
_atom_site_disorder_group
Cu1 Cu 0.51320(4) 0.250000 0.94386(3) 0.0660(2) Uani 1 2 d S TU P . .
Cu2 Cu 0.55849(4) 0.250000 0.83343(3) 0.05622(18) Uani 1 2 d DS TU P E .
Cu3 Cu 0.41977(4) 0.250000 0.41643(4) 0.06041(19) Uani 1 2 d S TU P . .
Cu4 Cu 0.29135(4) 0.250000 0.29794(4) 0.0657(2) Uani 1 2 d DS TU P D .
Cu5 Cu 0.78312(3) 0.37651(2) 0.64209(4) 0.07448(19) Uani 1 1 d . U . . .
Cu6 Cu 0.87017(3) 0.44511(2) 0.64605(4) 0.07329(19) Uani 1 1 d . U . . .
O1_1 O 0.7809(2) 0.47095(11) 0.5689(3) 0.1015(12) Uani 1 1 d . U . . .
C1_1 C 0.7216(3) 0.44825(16) 0.5374(4) 0.0856(14) Uani 1 1 d . U . . .
O2_1 O 0.70843(19) 0.41067(11) 0.5599(2) 0.0838(9) Uani 1 1 d . U . . .
C2_1 C 0.6651(3) 0.46576(16) 0.4673(4) 0.0912(15) Uani 1 1 d . U . . .
O3_1 O 0.3369(2) 0.29635(13) 0.26001(19) 0.0897(10) Uani 1 1 d . U . . .
C3_1 C 0.6727(3) 0.50933(18) 0.4448(5) 0.1030(19) Uani 1 1 d . U . . .
H3_1 H 0.710383 0.528065 0.476334 0.124 Uiso 1 1 calc R U . . .
O4_1 O 0.44506(18) 0.29849(10) 0.36226(17) 0.0707(7) Uani 1 1 d . U . . .
C4_1 C 0.6241(4) 0.5244(2) 0.3759(5) 0.116(2) Uani 1 1 d . U . . .
H4_1 H 0.629207 0.553482 0.361316 0.139 Uiso 1 1 calc R U . . .
C5_1 C 0.5666(4) 0.4965(2) 0.3268(4) 0.1027(18) Uani 1 1 d . U . . .
C6_1 C 0.5564(3) 0.45306(18) 0.3507(4) 0.0900(15) Uani 1 1 d . U . . .
C7_1 C 0.6059(3) 0.43918(16) 0.4212(3) 0.0820(13) Uani 1 1 d . U . . .
H7_1 H 0.599006 0.411061 0.438131 0.098 Uiso 1 1 calc R U . . .
C8_1 C 0.5190(6) 0.5104(3) 0.2524(6) 0.146(3) Uani 1 1 d D U . . .
C9_1 C 0.4640(6) 0.4835(3) 0.2055(4) 0.155(4) Uani 1 1 d D U . . .
C10_1 C 0.4511(6) 0.4398(3) 0.2285(4) 0.130(3) Uani 1 1 d . U . . .
C11_1 C 0.4945(4) 0.4253(2) 0.3002(3) 0.0949(16) Uani 1 1 d . U . . .
C12_1 C 0.4785(3) 0.38298(17) 0.3213(3) 0.0817(12) Uani 1 1 d . U . . .
H12_1 H 0.509063 0.371662 0.367958 0.098 Uiso 1 1 calc R U . . .
C13_1 C 0.4186(4) 0.3577(2) 0.2747(3) 0.0947(16) Uani 1 1 d . U . . .
C14_1 C 0.3728(6) 0.3739(3) 0.2049(4) 0.145(4) Uani 1 1 d . U . . .
H14_1 H 0.331090 0.357511 0.174134 0.174 Uiso 1 1 calc R U . . .
C15_1 C 0.3889(7) 0.4137(3) 0.1816(4) 0.171(5) Uani 1 1 d . U . . .
H15_1 H 0.358803 0.424190 0.134231 0.206 Uiso 1 1 calc R U . . .
C16_1 C 0.3988(3) 0.31445(17) 0.3012(3) 0.0756(11) Uani 1 1 d . U . . .
O5_1^a O 0.5361(12) 0.5511(4) 0.2258(12) 0.140(5) Uani 0.541(10) 1 d D U P A 1
O6_1^a O 0.4412(5) 0.4893(3) 0.1340(4) 0.095(3) Uani 0.541(10) 1 d D U P A 1
C17_1^a C 0.3755(10) 0.5164(7) 0.1188(9) 0.120(6) Uani 0.541(10) 1 d D U P A 1
H17A_1^a H 0.341074 0.512266 0.067863 0.180 Uiso 0.541(10) 1 calc R U P A 1
H17B_1^a H 0.390008 0.547395 0.126997 0.180 Uiso 0.541(10) 1 calc R U P A 1
H17C_1^a H 0.351529 0.507740 0.151212 0.180 Uiso 0.541(10) 1 calc R U P A 1
C18_1^a C 0.5990(12) 0.5466(6) 0.2007(12) 0.175(9) Uani 0.541(10) 1 d D U P A 1
H18A_1^a H 0.582985 0.528332 0.156688 0.262 Uiso 0.541(10) 1 calc R U P A 1
H18B_1^a H 0.641491 0.532747 0.239428 0.262 Uiso 0.541(10) 1 calc R U P A 1
H18C_1^a H 0.613212 0.575731 0.189902 0.262 Uiso 0.541(10) 1 calc R U P A 1
O5_1^b O 0.5184(12) 0.5577(5) 0.2446(13) 0.147(7) Uani 0.459(10) 1 d D U P A 2
O6_1^b O 0.3940(8) 0.5075(5) 0.1424(8) 0.125(5) Uani 0.459(10) 1 d D U P A 2
C17_1^b C 0.4098(16) 0.5144(9) 0.0774(12) 0.178(10) Uani 0.459(10) 1 d D U P A 2
H17D_1^b H 0.413025 0.485847 0.056100 0.266 Uiso 0.459(10) 1 calc R U P A 2
H17E_1^b H 0.456804 0.530016 0.091150 0.266 Uiso 0.459(10) 1 calc R U P A 2
H17F_1^b H 0.370090 0.531789 0.041573 0.266 Uiso 0.459(10) 1 calc R U P A 2
C18_1^b C 0.4606(10) 0.5923(6) 0.2241(16) 0.201(14) Uani 0.459(10) 1 d D U P A 2
H18D_1^b H 0.432127 0.591861 0.171205 0.301 Uiso 0.459(10) 1 calc R U P A 2
H18E_1^b H 0.484030 0.621150 0.238725 0.301 Uiso 0.459(10) 1 calc R U P A 2
H18F_1^b H 0.427536 0.586812 0.249001 0.301 Uiso 0.459(10) 1 calc R U P A 2
O1_2 O 0.3714(2) 0.20482(11) 0.45584(19) 0.0809(9) Uani 1 1 d . U . . .
C1_2 C 0.3038(5) 0.1928(3) 0.4186(3) 0.1227(13) Uani 1 1 d . U . . .
O2_2 O 0.2640(3) 0.20438(18) 0.3536(2) 0.1227(13) Uani 1 1 d . U . . .
C2_2 C 0.2705(4) 0.1617(3) 0.4569(3) 0.1227(13) Uani 1 1 d . U . . .
O3_2 O 0.47905(17) 0.20521(11) 0.79066(18) 0.0715(7) Uani 1 1 d . U . . .
C3_2 C 0.2963(3) 0.16207(14) 0.5332(2) 0.0703(11) Uani 1 1 d . U . . .
H3_2 H 0.337629 0.179802 0.560742 0.084 Uiso 1 1 calc R U . . .
O4_2 O 0.4417(2) 0.20432(18) 0.88408(17) 0.1149(17) Uani 1 1 d . U . . .
C4_2 C 0.2614(2) 0.13611(12) 0.5705(2) 0.0603(8) Uani 1 1 d . U . . .
O5_2 O 0.1472(2) 0.06035(14) 0.67319(18) 0.0903(11) Uani 1 1 d . U . . .
C5_2 C 0.1990(3) 0.10880(13) 0.5272(2) 0.0660(10) Uani 1 1 d . U . . .
O6_2 O 0.09986(17) 0.05786(9) 0.51833(17) 0.0671(7) Uani 1 1 d . U . . .
C6_2 C 0.1748(4) 0.1081(2) 0.4498(3) 0.104(2) Uani 1 1 d . U . . .
H6_2 H 0.134882 0.089566 0.421670 0.124 Uiso 1 1 calc R U . . .
C7_2 C 0.2088(5) 0.1342(3) 0.4145(3) 0.139(3) Uani 1 1 d . U . . .
H7_2 H 0.191304 0.133747 0.362800 0.166 Uiso 1 1 calc R U . . .
C8_2 C 0.1610(2) 0.08287(12) 0.5633(2) 0.0603(8) Uani 1 1 d . U . . .
C9_2 C 0.1828(3) 0.08517(15) 0.6382(2) 0.0694(10) Uani 1 1 d . U . . .
C10_2 C 0.2450(3) 0.11241(18) 0.6831(2) 0.0776(12) Uani 1 1 d . U . . .
C11_2 C 0.2865(2) 0.13749(13) 0.6510(2) 0.0589(8) Uani 1 1 d . U . . .
C12_2 C 0.3491(2) 0.16221(13) 0.6974(2) 0.0613(8) Uani 1 1 d . U . . .
H12_2 H 0.378042 0.177267 0.676482 0.074 Uiso 1 1 calc R U . . .
C13_2 C 0.3692(3) 0.16495(19) 0.7731(3) 0.0852(15) Uani 1 1 d . U . . .
C14_2 C 0.3266(5) 0.1423(3) 0.8050(3) 0.157(4) Uani 1 1 d . U . . .
H14_2 H 0.338515 0.144882 0.855769 0.188 Uiso 1 1 calc R U . . .
C15_2 C 0.2671(5) 0.1162(3) 0.7615(3) 0.146(4) Uani 1 1 d . U . . .
H15_2 H 0.240197 0.100419 0.783898 0.175 Uiso 1 1 calc R U . . .
C16_2 C 0.4355(3) 0.19334(17) 0.8198(2) 0.0760(12) Uani 1 1 d . U . . .
C17_2 C 0.0748(4) 0.0772(2) 0.6632(4) 0.1010(19) Uani 1 1 d . U . . .
H17A_2 H 0.040343 0.072970 0.612279 0.152 Uiso 1 1 calc R U . . .
H17B_2 H 0.078578 0.108550 0.675090 0.152 Uiso 1 1 calc R U . . .
H17C_2 H 0.056602 0.061295 0.695378 0.152 Uiso 1 1 calc R U . . .
C18_2 C 0.1102(3) 0.01041(14) 0.5271(3) 0.0820(13) Uani 1 1 d . U . . .
H18A_2 H 0.064713 -0.004526 0.495328 0.123 Uiso 1 1 calc R U . . .
H18B_2 H 0.121905 0.002439 0.578029 0.123 Uiso 1 1 calc R U . . .
H18C_2 H 0.150867 0.001442 0.513801 0.123 Uiso 1 1 calc R U . . .
O1_3 O 0.8420(3) 0.46667(13) 0.7249(3) 0.1135(16) Uani 1 1 d . U . . .
C1_3 C 0.8031(3) 0.44375(16) 0.7519(4) 0.0881(15) Uani 1 1 d . U . . .
O2_3 O 0.7642(2) 0.40991(11) 0.7198(2) 0.0789(8) Uani 1 1 d . U . . .
C2_3 C 0.8068(3) 0.45775(17) 0.8256(4) 0.0881(15) Uani 1 1 d . U . . .
O3_3 O 0.62831(18) 0.29704(11) 0.89101(17) 0.0743(8) Uani 1 1 d . U . . .
C3_3 C 0.8486(4) 0.4959(2) 0.8609(4) 0.107(2) Uani 1 1 d . U . . .
H3_3 H 0.869364 0.514178 0.835549 0.128 Uiso 1 1 calc R U . . .
O4_3 O 0.59054(19) 0.29596(11) 0.98511(16) 0.0744(8) Uani 1 1 d . U . . .
C4_3 C 0.8587(4) 0.5062(2) 0.9326(4) 0.108(2) Uani 1 1 d . U . . .
H4_3 H 0.885512 0.531848 0.954909 0.130 Uiso 1 1 calc R U . . .
O5_3 O 0.8240(2) 0.47388(15) 1.1575(2) 0.1033(12) Uani 1 1 d . U . . .
C5_3 C 0.8298(3) 0.47898(19) 0.9725(4) 0.0912(15) Uani 1 1 d . U . . .
O6_3 O 0.8870(3) 0.52596(14) 1.0792(3) 0.1124(14) Uani 1 1 d . U . . .
C6_3 C 0.7851(3) 0.44129(17) 0.9363(3) 0.0826(13) Uani 1 1 d . U . . .
C7_3 C 0.7753(3) 0.43117(16) 0.8629(3) 0.0800(12) Uani 1 1 d . U . . .
H7_3 H 0.747218 0.406154 0.839260 0.096 Uiso 1 1 calc R U . . .
C8_3 C 0.8432(3) 0.48928(19) 1.0473(4) 0.0956(16) Uani 1 1 d . U . . .
C9_3 C 0.8118(3) 0.4641(2) 1.0860(4) 0.0917(15) Uani 1 1 d . U . . .
C10_3 C 0.7655(3) 0.42506(19) 1.0521(3) 0.0862(14) Uani 1 1 d . U . . .
C11_3 C 0.7536(3) 0.41365(18) 0.9777(3) 0.0809(12) Uani 1 1 d . U . . .
C12_3 C 0.7099(3) 0.37499(16) 0.9474(3) 0.0734(11) Uani 1 1 d . U . . .
H12_3 H 0.702279 0.365853 0.899475 0.088 Uiso 1 1 calc R U . . .
C13_3 C 0.6784(3) 0.35073(18) 0.9869(3) 0.0763(11) Uani 1 1 d . U . . .
C14_3 C 0.6923(3) 0.3633(2) 1.0608(3) 0.0906(15) Uani 1 1 d . U . . .
H14_3 H 0.672097 0.346400 1.088271 0.109 Uiso 1 1 calc R U . . .
C15_3 C 0.7347(3) 0.3995(2) 1.0916(3) 0.0946(16) Uani 1 1 d . U . . .
H15_3 H 0.743380 0.407471 1.140277 0.114 Uiso 1 1 calc R U . . .
C16_3 C 0.6290(3) 0.31147(16) 0.9523(2) 0.0695(10) Uani 1 1 d . U . . .
C17_3 C 0.7819(6) 0.5120(3) 1.1637(5) 0.138(3) Uani 1 1 d . U . . .
H17A_3 H 0.788721 0.536294 1.134784 0.207 Uiso 1 1 calc R U . . .
H17B_3 H 0.799451 0.520920 1.214983 0.207 Uiso 1 1 calc R U . . .
H17C_3 H 0.729411 0.504366 1.145492 0.207 Uiso 1 1 calc R U . . .
C18_3 C 0.9638(5) 0.5141(3) 1.1249(6) 0.154(4) Uani 1 1 d . U . . .
H18A_3 H 0.968032 0.482089 1.129923 0.231 Uiso 1 1 calc R U . . .
H18B_3 H 0.978172 0.527501 1.173246 0.231 Uiso 1 1 calc R U . . .
H18C_3 H 0.996282 0.524851 1.102105 0.231 Uiso 1 1 calc R U . . .
C18_4^b C 1.3163(6) 0.2868(4) 0.9237(7) 0.094(4) Uani 0.511(13) 1 d . U P B -2
H18D_4^b H 1.362585 0.303152 0.947000 0.142 Uiso 0.511(13) 1 calc R U P B -2
H18E_4^b H 1.326750 0.255246 0.926756 0.142 Uiso 0.511(13) 1 calc R U P B -2
H18F_4^b H 1.292091 0.295526 0.872280 0.142 Uiso 0.511(13) 1 calc R U P B -2
C18_4^a C 1.3067(15) 0.2996(6) 1.0348(9) 0.189(12) Uani 0.489(13) 1 d . U P B -1
H18A_4^a H 1.347601 0.320080 1.043347 0.283 Uiso 0.489(13) 1 calc R U P B -1
H18B_4^a H 1.276550 0.310014 1.060449 0.283 Uiso 0.489(13) 1 calc R U P B -1
H18C_4^a H 1.326499 0.270417 1.053133 0.283 Uiso 0.489(13) 1 calc R U P B -1
O1_4 O 0.9472(2) 0.40924(10) 0.72193(18) 0.0823(9) Uani 1 1 d . U . . .
C1_4 C 0.9375(3) 0.37039(13) 0.7422(3) 0.0714(11) Uani 1 1 d . U . . .
O2_4 O 0.8740(2) 0.35130(10) 0.7217(2) 0.0883(10) Uani 1 1 d . U . . .
C2_4 C 1.0050(3) 0.34520(15) 0.7924(2) 0.0725(11) Uani 1 1 d . U . . .
C3_4 C 1.0025(3) 0.29949(14) 0.7966(2) 0.0668(9) Uani 1 1 d . U . . .
H3_4 H 0.957077 0.284746 0.770858 0.080 Uiso 1 1 calc R U . . .
C4_4 C 1.0665(3) 0.27431(16) 0.8388(2) 0.0710(10) Uani 1 1 d . U . . .
C5_4 C 1.1343(3) 0.2975(2) 0.8810(3) 0.0866(15) Uani 1 1 d . U . . .
C6_4 C 1.1366(4) 0.3437(3) 0.8782(3) 0.0988(19) Uani 1 1 d . U . . .
H6_4 H 1.180933 0.358771 0.906735 0.119 Uiso 1 1 calc R U . . .
C7_4 C 1.0748(4) 0.3676(2) 0.8342(3) 0.0912(16) Uani 1 1 d . U . . .
H7_4 H 1.077871 0.398643 0.831331 0.109 Uiso 1 1 calc R U . . .
C8_4 C 1.2004(3) 0.2721(3) 0.9250(3) 0.108(2) Uani 1 1 d . U . . .
O9_4 O 1.2648(3) 0.2972(3) 0.9629(2) 0.144(2) Uani 1 1 d . U . . .
C17_5^b C 1.0004(19) 0.2898(6) 0.2652(8) 0.261(15) Uani 0.556(15) 1 d D U P C -2
H17D_5^b H 0.969997 0.315291 0.241207 0.391 Uiso 0.556(15) 1 calc R U P C -2
H17E_5^b H 0.969489 0.263410 0.254073 0.391 Uiso 0.556(15) 1 calc R U P C -2
H17F_5^b H 1.039668 0.286088 0.247409 0.391 Uiso 0.556(15) 1 calc R U P C -2
C17_5^a C 1.1182(9) 0.2805(6) 0.3800(15) 0.186(11) Uani 0.444(15) 1 d D U P C -1
H17A_5^a H 1.120416 0.250923 0.361706 0.280 Uiso 0.444(15) 1 calc R U P C -1
H17B_5^a H 1.137190 0.279886 0.433417 0.280 Uiso 0.444(15) 1 calc R U P C -1
H17C_5^a H 1.148350 0.300549 0.364872 0.280 Uiso 0.444(15) 1 calc R U P C -1
O1_5 O 0.8220(2) 0.35121(10) 0.5710(2) 0.0851(10) Uani 1 1 d . U . . .
C1_5 C 0.8686(3) 0.37099(13) 0.5529(2) 0.0668(9) Uani 1 1 d . U . . .
O2_5 O 0.88963(19) 0.41105(9) 0.56919(17) 0.0698(7) Uani 1 1 d . U . . .
C2_5 C 0.9027(3) 0.34574(14) 0.5082(2) 0.0663(9) Uani 1 1 d . U . . .
O3_5 O 1.0347(3) 0.29719(16) 0.3475(3) 0.1199(16) Uani 1 1 d D U . . .
C3_5 C 0.8974(2) 0.29969(13) 0.5040(2) 0.0625(9) Uani 1 1 d . U . . .
H3_5 H 0.870357 0.285078 0.527365 0.075 Uiso 1 1 calc R U . . .
C4_5 C 0.9310(2) 0.27418(13) 0.4659(2) 0.0614(8) Uani 1 1 d . U . . .
C5_5 C 0.9695(3) 0.29736(16) 0.4279(2) 0.0713(10) Uani 1 1 d . U . . .
C6_5 C 0.9754(4) 0.34447(18) 0.4338(3) 0.0876(15) Uani 1 1 d . U . . .
H6_5 H 1.001309 0.359827 0.410016 0.105 Uiso 1 1 calc R U . . .
C7_5 C 0.9437(3) 0.36786(16) 0.4738(3) 0.0801(13) Uani 1 1 d . U . . .
H7_5 H 0.949458 0.398842 0.478106 0.096 Uiso 1 1 calc R U . . .
C8_5 C 1.0028(3) 0.27272(17) 0.3865(3) 0.0789(12) Uani 1 1 d . U . . .
O1_6 O 0.94324(18) 0.50079(10) 0.65717(19) 0.0731(8) Uani 1 1 d D U . . .
N1_6 N 1.0044(4) 0.56271(17) 0.7091(3) 0.124(2) Uani 1 1 d D U . . .
C1_6 C 0.9456(4) 0.53310(15) 0.6930(3) 0.0874(15) Uani 1 1 d D U . . .
H1_6 H 0.907890 0.538433 0.710123 0.105 Uiso 1 1 calc R U . . .
C2_6 C 1.0630(5) 0.5536(3) 0.6772(5) 0.147(3) Uani 1 1 d D U . . .
H2A_6 H 1.052658 0.525205 0.651891 0.220 Uiso 1 1 calc R U . . .
H2B_6 H 1.112304 0.552881 0.716865 0.220 Uiso 1 1 calc R U . . .
H2C_6 H 1.061022 0.576902 0.642624 0.220 Uiso 1 1 calc R U . . .
C3_6 C 1.0156(9) 0.5986(3) 0.7562(5) 0.209(7) Uani 1 1 d D U . . .
H3A_6 H 1.059753 0.614703 0.759486 0.313 Uiso 1 1 calc R U . . .
H3B_6 H 0.972571 0.618059 0.737375 0.313 Uiso 1 1 calc R U . . .
H3C_6 H 1.022333 0.588005 0.804823 0.313 Uiso 1 1 calc R U . . .
O1_8^a O 0.1881(4) 0.2284(3) 0.2063(4) 0.097(2) Uani 0.5 1 d D U P D -1
N1_8^a N 0.1478(6) 0.1651(4) 0.1244(6) 0.126(4) Uani 0.5 1 d D U P D -1
C1_8^a C 0.1901(8) 0.1866(5) 0.1911(6) 0.110(4) Uani 0.5 1 d D U P D -1
H1_8^a H 0.223492 0.168769 0.228824 0.132 Uiso 0.5 1 calc R U P D -1
C2_8^a C 0.0949(12) 0.1981(7) 0.0675(9) 0.210(12) Uani 0.5 1 d D U P D -1
H2A_8^a H 0.104088 0.227911 0.087831 0.315 Uiso 0.5 1 calc R U P D -1
H2B_8^a H 0.104016 0.197220 0.022771 0.315 Uiso 0.5 1 calc R U P D -1
H2C_8^a H 0.043513 0.189943 0.056240 0.315 Uiso 0.5 1 calc R U P D -1
C3_8^a C 0.1481(13) 0.1205(5) 0.1117(15) 0.28(2) Uani 0.5 1 d D U P D -1
H3A_8^a H 0.114169 0.114122 0.061396 0.418 Uiso 0.5 1 calc R U P D -1
H3B_8^a H 0.198157 0.111278 0.119154 0.418 Uiso 0.5 1 calc R U P D -1
H3C_8^a H 0.132256 0.104598 0.145568 0.418 Uiso 0.5 1 calc R U P D -1
O1_9^a O 0.4850(3) 0.2435(13) 1.0392(3) 0.084(6) Uani 0.5 1 d D U P E -1
N1_9^a N 0.5072(5) 0.2487(9) 1.1602(4) 0.124(4) Uani 0.5 1 d D U P E -1
C1_9^a C 0.5222(6) 0.2567(10) 1.1002(5) 0.100(6) Uani 0.5 1 d D U P E -1
H1_9^a H 0.564681 0.273751 1.106751 0.120 Uiso 0.5 1 calc R U P E -1
C2_9^a C 0.4429(11) 0.2251(8) 1.1559(10) 0.200(12) Uani 0.5 1 d D U P E -1
H2A_9^a H 0.442436 0.222958 1.204596 0.300 Uiso 0.5 1 calc R U P E -1
H2B_9^a H 0.398547 0.240602 1.123167 0.300 Uiso 0.5 1 calc R U P E -1
H2C_9^a H 0.443787 0.195505 1.136833 0.300 Uiso 0.5 1 calc R U P E -1
C3_9^a C 0.5595(13) 0.2643(12) 1.2330(7) 0.230(18) Uani 0.5 1 d D U P E -1
H3A_9^a H 0.540938 0.256045 1.269995 0.346 Uiso 0.5 1 calc R U P E -1
H3B_9^a H 0.607996 0.250756 1.244879 0.346 Uiso 0.5 1 calc R U P E -1
H3C_9^a H 0.564161 0.296325 1.232164 0.346 Uiso 0.5 1 calc R U P E -1
O1_12^a O 0.5876(4) 0.2656(2) 0.7391(3) 0.0811(19) Uani 0.5 1 d D U P E -1
N1_12^a N 0.5522(6) 0.3330(3) 0.6742(5) 0.091(3) Uani 0.5 1 d D U P E -1
C1_12^a C 0.5565(7) 0.2883(3) 0.6791(6) 0.090(3) Uani 0.5 1 d D U P E -1
H1_12^a H 0.534896 0.272223 0.634867 0.108 Uiso 0.5 1 calc R U P E -1
C2_12^a C 0.5816(9) 0.3619(4) 0.7372(6) 0.109(4) Uani 0.5 1 d D U P E -1
H2A_12^a H 0.572433 0.392554 0.721068 0.164 Uiso 0.5 1 calc R U P E -1
H2B_12^a H 0.557419 0.355566 0.770425 0.164 Uiso 0.5 1 calc R U P E -1
H2C_12^a H 0.634937 0.357044 0.762556 0.164 Uiso 0.5 1 calc R U P E -1
C3_12^a C 0.5197(11) 0.3540(6) 0.5997(7) 0.125(5) Uani 0.5 1 d D U P E -1
H3A_12^a H 0.506258 0.331097 0.562184 0.187 Uiso 0.5 1 calc R U P E -1
H3B_12^a H 0.556250 0.373743 0.593946 0.187 Uiso 0.5 1 calc R U P E -1
H3C_12^a H 0.475589 0.370819 0.594614 0.187 Uiso 0.5 1 calc R U P E -1
O1_13^b O 0.7122(4) 0.3213(2) 0.6432(4) 0.085(2) Uani 0.5 1 d D U P F -2
N1_13^b N 0.5739(8) 0.3414(4) 0.6167(8) 0.129(4) Uani 0.5 1 d D U P F -2
C1_13^b C 0.6515(10) 0.3254(5) 0.6427(11) 0.221(12) Uani 0.5 1 d D U P F -2
H1_13^b H 0.655325 0.308142 0.683638 0.265 Uiso 0.5 1 calc R U P F -2
C2_13^b C 0.5542(14) 0.3721(7) 0.5540(14) 0.193(10) Uani 0.5 1 d D U P F -2
H2A_13^b H 0.520882 0.357296 0.509421 0.290 Uiso 0.5 1 calc R U P F -2
H2B_13^b H 0.599115 0.381231 0.548205 0.290 Uiso 0.5 1 calc R U P F -2
H2C_13^b H 0.529472 0.397967 0.562977 0.290 Uiso 0.5 1 calc R U P F -2
C3_13^b C 0.5078(10) 0.3285(6) 0.6298(12) 0.128(5) Uani 0.5 1 d D U P F -2
H3A_13^b H 0.500888 0.296611 0.624128 0.192 Uiso 0.5 1 calc R U P F -2
H3B_13^b H 0.464155 0.343389 0.594422 0.192 Uiso 0.5 1 calc R U P F -2
H3C_13^b H 0.514582 0.336965 0.679360 0.192 Uiso 0.5 1 calc R U P F -2
O1_14^c O 0.5313(3) 0.2484(6) 0.5048(4) 0.104(3) Uani 0.5 1 d D U P G -3
N1_14^c N 0.6378(6) 0.2598(7) 0.4777(6) 0.133(7) Uani 0.5 1 d D U P G -3
C1_14^c C 0.5899(6) 0.2364(5) 0.5040(7) 0.114(6) Uani 0.5 1 d D U P G -3
H1_14^c H 0.605986 0.207892 0.523046 0.137 Uiso 0.5 1 calc R U P G -3
C2_14^c C 0.6300(11) 0.3031(6) 0.4441(9) 0.145(6) Uani 0.5 1 d D U P G -3
H2A_14^c H 0.672930 0.309117 0.432620 0.218 Uiso 0.5 1 calc R U P G -3
H2B_14^c H 0.584981 0.303810 0.399031 0.218 Uiso 0.5 1 calc R U P G -3
H2C_14^c H 0.626671 0.325490 0.477904 0.218 Uiso 0.5 1 calc R U P G -3
C3_14^c C 0.7045(9) 0.2334(9) 0.4909(11) 0.203(16) Uani 0.5 1 d D U P G -3
H3A_14^c H 0.737129 0.249341 0.473089 0.304 Uiso 0.5 1 calc R U P G -3
H3B_14^c H 0.730572 0.227937 0.543414 0.304 Uiso 0.5 1 calc R U P G -3
H3C_14^c H 0.690288 0.205280 0.465143 0.304 Uiso 0.5 1 calc R U P G -3

loop_
_atom_site_aniso_label
_atom_site_aniso_U_11
_atom_site_aniso_U_22
_atom_site_aniso_U_33
_atom_site_aniso_U_23
_atom_site_aniso_U_13
_atom_site_aniso_U_12
Cu1 0.0667(4) 0.0881(5) 0.0477(3) 0.000 0.0276(3) 0.000
Cu2 0.0623(4) 0.0619(4) 0.0484(3) 0.000 0.0263(3) 0.000
Cu3 0.0684(4) 0.0648(4) 0.0591(4) 0.000 0.0370(3) 0.000
Cu4 0.0700(4) 0.0830(5) 0.0556(4) 0.000 0.0371(3) 0.000
Cu5 0.0869(4) 0.0465(3) 0.1108(4) -0.0080(2) 0.0614(3) -0.0081(2)
Cu6 0.0901(4) 0.0489(3) 0.0999(4) -0.0088(2) 0.0580(3) -0.0107(2)
O1_1 0.081(2) 0.0559(17) 0.165(4) -0.007(2) 0.046(2) -0.0046(15)
C1_1 0.070(3) 0.057(2) 0.134(4) -0.017(2) 0.044(3) -0.0031(19)
O2_1 0.0757(19) 0.0649(18) 0.119(3) -0.0224(17) 0.0481(19) -0.0099(14)
C2_1 0.081(3) 0.058(2) 0.146(5) -0.008(3) 0.056(3) -0.002(2)
O3_1 0.113(3) 0.082(2) 0.0736(19) 0.0079(16) 0.0368(18) -0.0238(19)
C3_1 0.076(3) 0.061(3) 0.168(6) -0.001(3) 0.044(4) -0.001(2)
O4_1 0.0834(19) 0.0668(16) 0.0762(18) -0.0013(14) 0.0468(15) -0.0099(14)
C4_1 0.095(4) 0.074(3) 0.186(7) 0.007(4) 0.064(5) -0.011(3)
C5_1 0.103(4) 0.076(3) 0.141(5) 0.017(3) 0.061(4) -0.011(3)
C6_1 0.096(3) 0.066(3) 0.127(4) -0.003(3) 0.064(3) -0.012(2)
C7_1 0.077(3) 0.056(2) 0.125(4) -0.002(2) 0.053(3) 0.000(2)
C8_1 0.177(7) 0.114(5) 0.151(6) 0.035(5) 0.072(6) -0.048(5)
C9_1 0.210(9) 0.134(6) 0.113(5) 0.027(5) 0.056(6) -0.063(6)
C10_1 0.181(7) 0.109(5) 0.098(4) 0.012(4) 0.053(5) -0.056(5)
C11_1 0.119(4) 0.081(3) 0.102(4) 0.002(3) 0.062(3) -0.023(3)
C12_1 0.100(3) 0.072(3) 0.091(3) -0.001(2) 0.057(3) -0.014(2)
C13_1 0.131(5) 0.088(3) 0.075(3) 0.002(2) 0.051(3) -0.026(3)
C14_1 0.203(8) 0.128(6) 0.078(3) 0.011(3) 0.030(4) -0.083(6)
C15_1 0.255(11) 0.142(7) 0.084(4) 0.026(4) 0.034(5) -0.081(7)
C16_1 0.095(3) 0.075(3) 0.070(2) -0.007(2) 0.047(2) -0.014(2)
O5_1^a 0.209(12) 0.086(6) 0.172(11) 0.023(6) 0.126(9) -0.036(7)
O6_1^a 0.112(6) 0.081(4) 0.100(5) 0.023(4) 0.051(4) 0.019(4)
C17_1^a 0.107(11) 0.128(12) 0.097(10) 0.047(8) 0.012(8) 0.050(8)
C18_1^a 0.26(2) 0.127(12) 0.205(18) 0.005(12) 0.160(17) -0.069(14)
O5_1^b 0.158(12) 0.136(12) 0.144(13) 0.038(9) 0.056(10) -0.059(9)
O6_1^b 0.092(9) 0.121(9) 0.134(10) 0.079(7) 0.015(7) 0.033(7)
C17_1^b 0.22(2) 0.21(2) 0.139(15) 0.075(15) 0.109(16) 0.053(18)
C18_1^b 0.123(14) 0.098(12) 0.28(3) 0.081(15) -0.030(15) -0.008(10)
O1_2 0.111(3) 0.0754(19) 0.0809(19) 0.0049(15) 0.0647(19) -0.0072(17)
C1_2 0.152(3) 0.165(3) 0.0683(13) -0.0206(16) 0.0620(17) -0.090(2)
O2_2 0.152(3) 0.165(3) 0.0683(13) -0.0206(16) 0.0620(17) -0.090(2)
C2_2 0.152(3) 0.165(3) 0.0683(13) -0.0206(16) 0.0620(17) -0.090(2)
O3_2 0.0684(16) 0.0702(17) 0.0810(18) -0.0111(14) 0.0351(14) -0.0099(13)
C3_2 0.097(3) 0.063(2) 0.072(2) -0.0135(18) 0.056(2) -0.021(2)
O4_2 0.109(3) 0.179(4) 0.0516(16) 0.006(2) 0.0258(17) -0.072(3)
C4_2 0.081(2) 0.0495(18) 0.067(2) -0.0022(15) 0.0461(19) -0.0038(16)
O5_2 0.087(2) 0.116(3) 0.0703(18) 0.0159(17) 0.0345(16) -0.037(2)
C5_2 0.093(3) 0.0522(19) 0.070(2) -0.0084(16) 0.051(2) -0.0121(18)
O6_2 0.0807(18) 0.0500(14) 0.0763(17) -0.0054(12) 0.0374(14) -0.0071(12)
C6_2 0.140(5) 0.113(4) 0.078(3) -0.034(3) 0.065(3) -0.065(4)
C7_2 0.212(8) 0.157(6) 0.077(3) -0.052(4) 0.090(4) -0.119(6)
C8_2 0.072(2) 0.0465(17) 0.073(2) -0.0016(15) 0.0399(18) -0.0020(15)
C9_2 0.075(2) 0.068(2) 0.073(2) 0.0107(18) 0.037(2) -0.0098(19)
C10_2 0.080(3) 0.089(3) 0.063(2) 0.015(2) 0.028(2) -0.022(2)
C11_2 0.069(2) 0.0511(18) 0.064(2) 0.0062(15) 0.0344(17) -0.0007(15)
C12_2 0.068(2) 0.0549(19) 0.069(2) 0.0093(16) 0.0352(18) -0.0031(16)
C13_2 0.086(3) 0.097(3) 0.063(2) 0.019(2) 0.020(2) -0.028(3)
C14_2 0.158(6) 0.241(9) 0.052(2) 0.019(4) 0.021(3) -0.127(6)
C15_2 0.145(6) 0.218(8) 0.062(3) 0.025(4) 0.029(3) -0.106(6)
C16_2 0.074(3) 0.085(3) 0.061(2) 0.017(2) 0.0199(19) -0.014(2)
C17_2 0.120(5) 0.098(4) 0.124(4) -0.027(3) 0.089(4) -0.035(3)
C18_2 0.122(4) 0.049(2) 0.085(3) -0.0038(19) 0.052(3) -0.014(2)
O1_3 0.153(4) 0.073(2) 0.171(4) -0.045(2) 0.124(3) -0.045(2)
C1_3 0.105(4) 0.063(3) 0.127(4) -0.019(3) 0.079(3) -0.017(2)
O2_3 0.086(2) 0.0636(17) 0.103(2) -0.0094(15) 0.0543(18) -0.0162(15)
C2_3 0.099(3) 0.067(3) 0.123(4) -0.026(3) 0.070(3) -0.020(2)
O3_3 0.0714(17) 0.084(2) 0.0733(17) -0.0081(15) 0.0345(14) -0.0143(15)
C3_3 0.134(5) 0.074(3) 0.147(5) -0.034(3) 0.093(4) -0.033(3)
O4_3 0.091(2) 0.0796(19) 0.0556(14) 0.0030(13) 0.0324(14) -0.0104(16)
C4_3 0.133(5) 0.077(3) 0.141(5) -0.038(3) 0.081(4) -0.029(3)
O5_3 0.101(3) 0.105(3) 0.092(2) -0.033(2) 0.027(2) -0.005(2)
C5_3 0.091(3) 0.075(3) 0.122(4) -0.029(3) 0.057(3) -0.017(2)
O6_3 0.118(3) 0.078(2) 0.144(4) -0.046(2) 0.056(3) -0.021(2)
C6_3 0.080(3) 0.072(3) 0.108(4) -0.027(2) 0.050(3) -0.012(2)
C7_3 0.084(3) 0.063(2) 0.110(4) -0.021(2) 0.058(3) -0.016(2)
C8_3 0.092(3) 0.079(3) 0.120(4) -0.039(3) 0.047(3) -0.012(3)
C9_3 0.088(3) 0.084(3) 0.105(4) -0.026(3) 0.040(3) -0.002(3)
C10_3 0.076(3) 0.086(3) 0.094(3) -0.029(3) 0.031(2) -0.006(2)
C11_3 0.074(3) 0.080(3) 0.096(3) -0.020(2) 0.041(2) -0.007(2)
C12_3 0.066(2) 0.074(3) 0.081(3) -0.015(2) 0.031(2) -0.0078(19)
C13_3 0.070(2) 0.082(3) 0.072(2) -0.004(2) 0.024(2) -0.007(2)
C14_3 0.090(3) 0.105(4) 0.072(3) -0.012(3) 0.028(2) -0.019(3)
C15_3 0.093(4) 0.106(4) 0.078(3) -0.022(3) 0.028(3) -0.012(3)
C16_3 0.070(2) 0.072(2) 0.061(2) -0.0036(18) 0.0197(18) -0.0020(19)
C17_3 0.185(8) 0.124(6) 0.116(5) -0.028(4) 0.072(5) 0.029(6)
C18_3 0.119(6) 0.112(6) 0.181(8) -0.049(6) 0.008(6) -0.029(5)
C18_4^b 0.077(6) 0.112(9) 0.102(7) 0.023(6) 0.043(5) -0.001(5)
C18_4^a 0.25(2) 0.130(14) 0.102(9) -0.031(9) -0.013(12) -0.078(15)
O1_4 0.122(3) 0.0602(16) 0.0742(18) -0.0082(13) 0.0494(18) -0.0273(17)
C1_4 0.104(3) 0.0501(19) 0.078(2) -0.0057(17) 0.056(2) -0.011(2)
O2_4 0.094(2) 0.0505(15) 0.135(3) 0.0111(17) 0.061(2) 0.0001(15)
C2_4 0.097(3) 0.065(2) 0.068(2) -0.0103(18) 0.047(2) -0.019(2)
C3_4 0.080(3) 0.064(2) 0.064(2) -0.0062(17) 0.0360(19) -0.0091(19)
C4_4 0.081(3) 0.082(3) 0.058(2) -0.0033(18) 0.0355(19) -0.007(2)
C5_4 0.076(3) 0.126(4) 0.065(2) -0.008(3) 0.036(2) -0.024(3)
C6_4 0.099(4) 0.131(5) 0.069(3) -0.013(3) 0.035(3) -0.048(4)
C7_4 0.123(4) 0.084(3) 0.084(3) -0.025(3) 0.059(3) -0.042(3)
C8_4 0.073(3) 0.188(7) 0.066(2) 0.002(3) 0.033(2) -0.010(3)
O9_4 0.084(3) 0.265(7) 0.082(2) -0.024(3) 0.031(2) -0.053(3)
C17_5^b 0.60(4) 0.115(12) 0.134(8) -0.010(10) 0.223(17) -0.05(2)
C17_5^a 0.181(11) 0.108(12) 0.37(3) 0.016(16) 0.221(18) -0.006(11)
O1_5 0.100(2) 0.0545(16) 0.130(3) -0.0102(16) 0.077(2) -0.0097(15)
C1_5 0.084(3) 0.0500(19) 0.074(2) 0.0052(16) 0.041(2) 0.0001(17)
O2_5 0.092(2) 0.0540(14) 0.0725(16) 0.0008(12) 0.0420(15) -0.0060(13)
C2_5 0.081(3) 0.057(2) 0.068(2) 0.0007(16) 0.0365(19) -0.0032(18)
O3_5 0.175(4) 0.105(3) 0.140(3) -0.022(3) 0.127(3) -0.036(3)
C3_5 0.069(2) 0.060(2) 0.067(2) 0.0036(16) 0.0355(18) -0.0024(17)
C4_5 0.069(2) 0.062(2) 0.0610(19) 0.0004(16) 0.0344(17) -0.0064(17)
C5_5 0.083(3) 0.077(3) 0.067(2) -0.0084(19) 0.043(2) -0.016(2)
C6_5 0.124(4) 0.077(3) 0.089(3) -0.015(2) 0.071(3) -0.033(3)
C7_5 0.115(4) 0.060(2) 0.080(3) -0.005(2) 0.054(3) -0.018(2)
C8_5 0.096(3) 0.086(3) 0.075(2) -0.008(2) 0.056(2) -0.015(2)
O1_6 0.0753(18) 0.0536(15) 0.095(2) 0.0108(14) 0.0384(16) -0.0077(13)
N1_6 0.197(6) 0.083(3) 0.074(3) 0.013(2) 0.033(3) -0.042(3)
C1_6 0.137(4) 0.048(2) 0.074(3) 0.0089(19) 0.040(3) -0.018(2)
C2_6 0.165(7) 0.158(8) 0.117(5) 0.019(5) 0.057(5) -0.074(6)
C3_6 0.365(17) 0.118(6) 0.104(5) -0.008(5) 0.053(8) -0.118(9)
O1_8^a 0.100(5) 0.117(6) 0.075(4) -0.019(4) 0.037(4) -0.026(4)
N1_8^a 0.115(8) 0.091(7) 0.116(8) 0.002(6) -0.011(6) -0.029(6)
C1_8^a 0.127(10) 0.125(10) 0.073(6) -0.021(6) 0.035(6) -0.027(8)
C2_8^a 0.22(2) 0.25(2) 0.085(9) 0.002(12) -0.026(11) -0.107(19)
C3_8^a 0.22(2) 0.108(13) 0.30(3) 0.019(16) -0.11(2) -0.049(15)
O1_9^a 0.083(3) 0.12(2) 0.057(2) 0.005(5) 0.040(2) -0.008(6)
N1_9^a 0.137(7) 0.184(10) 0.067(4) 0.024(16) 0.057(4) -0.01(2)
C1_9^a 0.092(5) 0.144(18) 0.074(5) -0.025(9) 0.043(4) 0.011(9)
C2_9^a 0.23(2) 0.29(3) 0.139(13) 0.056(15) 0.140(15) 0.035(19)
C3_9^a 0.31(3) 0.30(5) 0.081(8) -0.049(16) 0.080(12) 0.03(3)
O1_12^a 0.109(5) 0.084(4) 0.068(3) -0.007(3) 0.054(3) -0.017(3)
N1_12^a 0.101(7) 0.099(6) 0.068(5) 0.005(4) 0.031(5) -0.011(5)
C1_12^a 0.132(9) 0.074(6) 0.086(6) 0.003(5) 0.067(6) -0.007(6)
C2_12^a 0.148(11) 0.082(7) 0.091(7) -0.002(6) 0.040(7) -0.035(7)
C3_12^a 0.158(14) 0.133(12) 0.072(7) 0.033(7) 0.034(8) -0.018(11)
O1_13^b 0.119(5) 0.060(3) 0.124(5) -0.044(3) 0.098(5) -0.065(4)
N1_13^b 0.135(10) 0.107(8) 0.173(11) 0.063(8) 0.091(9) 0.028(7)
C1_13^b 0.29(2) 0.077(9) 0.160(15) -0.002(10) -0.051(17) 0.010(14)
C2_13^b 0.21(2) 0.135(15) 0.27(2) 0.094(17) 0.127(19) 0.029(14)
C3_13^b 0.125(12) 0.134(13) 0.143(14) 0.016(12) 0.072(11) 0.010(11)
O1_14^c 0.072(3) 0.141(6) 0.086(4) -0.051(7) 0.018(3) 0.026(8)
N1_14^c 0.090(5) 0.22(2) 0.102(6) -0.046(11) 0.049(5) -0.022(10)
C1_14^c 0.080(6) 0.163(18) 0.103(7) 0.002(7) 0.040(5) 0.022(7)
C2_14^c 0.161(16) 0.163(16) 0.114(11) 0.039(11) 0.058(11) 0.032(13)
C3_14^c 0.125(11) 0.34(5) 0.165(14) 0.10(2) 0.084(11) 0.11(2)

loop_
_atom_type_symbol
_atom_type_description
_atom_type_scat_dispersion_real
_atom_type_scat_dispersion_imag
_atom_type_scat_source
C C 0.0033 0.0016 'International Tables Vol C Tables 4.2.6.8 and 6.1.1.4'
H H 0.0000 0.0000 'International Tables Vol C Tables 4.2.6.8 and 6.1.1.4'
N N 0.0061 0.0033 'International Tables Vol C Tables 4.2.6.8 and 6.1.1.4'
O O 0.0106 0.0060 'International Tables Vol C Tables 4.2.6.8 and 6.1.1.4'
Cu Cu 0.3201 1.2651 'International Tables Vol C Tables 4.2.6.8 and 6.1.1.4'

loop_
_geom_angle_atom_site_label_1
_geom_angle_atom_site_label_2
_geom_angle_atom_site_label_3
_geom_angle
_geom_angle_site_symmetry_1
_geom_angle_site_symmetry_3
_geom_angle_publ_flag
O4_3 Cu1 O4_3_$1 89.3(2) . 4_565 ?
O4_3 Cu1 O4_2 167.66(14) . . ?
O4_3 Cu1 O4_2 90.0(2) 4_565 . ?
O4_3 Cu1 O4_2_$1 90.0(2) . 4_565 ?
O4_3 Cu1 O4_2_$1 167.65(14) 4_565 4_565 ?
O4_2 Cu1 O4_2_$1 88.0(3) . 4_565 ?
O4_3 Cu1 O1_9^a 97.0(7) . . ?
O4_3 Cu1 O1_9^a 89.7(7) 4_565 . ?
O4_2 Cu1 O1_9^a 95.3(7) . . ?
O4_2 Cu1 O1_9^a 102.6(7) 4_565 . ?
O4_3 Cu1 Cu2 83.60(9) . . ?
O4_3 Cu1 Cu2 83.60(9) 4_565 . ?
O4_2 Cu1 Cu2 84.07(11) . . ?
O4_2 Cu1 Cu2 84.07(11) 4_565 . ?
O1_9^a Cu1 Cu2 173.3(8) . . ?
O3_2 Cu2 O3_2 86.2(2) 4_565 . ?
O3_2 Cu2 O3_3 90.05(15) 4_565 . ?
O3_2 Cu2 O3_3 168.04(13) . . ?
O3_2 Cu2 O3_3_$1 168.05(13) 4_565 4_565 ?
O3_2 Cu2 O3_3_$1 90.05(15) . 4_565 ?
O3_3 Cu2 O3_3_$1 91.3(2) . 4_565 ?
O3_2 Cu2 O1_12^a 85.2(2) 4_565 . ?
O3_2 Cu2 O1_12^a 102.0(2) . . ?
O3_3 Cu2 O1_12^a 89.00(19) . . ?
O3_3 Cu2 O1_12^a 106.7(2) 4_565 . ?
O3_2 Cu2 Cu1 83.66(10) 4_565 . ?
O3_2 Cu2 Cu1 83.66(10) . . ?
O3_3 Cu2 Cu1 84.65(9) . . ?
O3_3 Cu2 Cu1 84.65(9) 4_565 . ?
O1_12^a Cu2 Cu1 167.15(17) . . ?
O1_2 Cu3 O1_2 86.6(2) 4_565 . ?
O1_2 Cu3 O4_1_$1 167.29(16) 4_565 4_565 ?
O1_2 Cu3 O4_1_$1 88.14(13) . 4_565 ?
O1_2 Cu3 O4_1 88.14(13) 4_565 . ?
O1_2 Cu3 O4_1 167.30(16) . . ?
O4_1 Cu3 O4_1 94.63(18) 4_565 . ?
O1_2 Cu3 O1_14^c 100.4(3) 4_565 . ?
O1_2 Cu3 O1_14^c 98.6(5) . . ?
O4_1 Cu3 O1_14^c 91.8(3) 4_565 . ?
O4_1 Cu3 O1_14^c 93.7(5) . . ?
O1_2 Cu3 Cu4 85.22(12) 4_565 . ?
O1_2 Cu3 Cu4 85.22(12) . . ?
O4_1 Cu3 Cu4 82.84(10) 4_565 . ?
O4_1 Cu3 Cu4 82.84(10) . . ?
O1_14^c Cu3 Cu4 173.37(15) . . ?
O3_1 Cu4 O3_1 90.9(3) 4_565 . ?
O3_1 Cu4 O2_2 89.0(2) 4_565 . ?
O3_1 Cu4 O2_2 168.64(18) . . ?
O3_1 Cu4 O2_2_$1 168.63(18) 4_565 4_565 ?
O3_1 Cu4 O2_2_$1 89.0(2) . 4_565 ?
O2_2 Cu4 O2_2_$1 88.8(3) . 4_565 ?
O3_1 Cu4 O1_8^a 83.2(3) 4_565 . ?
O3_1 Cu4 O1_8^a 107.6(2) . . ?
O2_2 Cu4 O1_8^a 83.7(2) . . ?
O2_2 Cu4 O1_8^a 107.6(3) 4_565 . ?
O3_1 Cu4 Cu3 85.67(12) 4_565 . ?
O3_1 Cu4 Cu3 85.67(12) . . ?
O2_2 Cu4 Cu3 83.00(14) . . ?
O2_2 Cu4 Cu3 83.00(14) 4_565 . ?
O1_8^a Cu4 Cu3 162.8(2) . . ?
O2_1 Cu5 O2_3 93.91(15) . . ?
O2_1 Cu5 O2_4 167.48(14) . . ?
O2_3 Cu5 O2_4 87.91(16) . . ?
O2_1 Cu5 O1_5 89.04(16) . . ?
O2_3 Cu5 O1_5 167.51(14) . . ?
O2_4 Cu5 O1_5 86.66(17) . . ?
O2_1 Cu5 O1_13^b 98.1(3) . . ?
O2_3 Cu5 O1_13^b 93.64(17) . . ?
O2_4 Cu5 O1_13^b 94.1(3) . . ?
O1_5 Cu5 O1_13^b 97.95(18) . . ?
O2_1 Cu5 Cu6 82.74(10) . . ?
O2_3 Cu5 Cu6 84.15(9) . . ?
O2_4 Cu5 Cu6 85.12(10) . . ?
O1_5 Cu5 Cu6 84.19(9) . . ?
O1_13^b Cu5 Cu6 177.68(16) . . ?
O1_3 Cu6 O1_1 92.4(2) . . ?
O1_3 Cu6 O1_4 87.0(2) . . ?
O1_1 Cu6 O1_4 168.90(14) . . ?
O1_3 Cu6 O2_5 167.80(13) . . ?
O1_1 Cu6 O2_5 89.55(17) . . ?
O1_4 Cu6 O2_5 88.76(13) . . ?
O1_3 Cu6 O1_6 92.63(14) . . ?
O1_1 Cu6 O1_6 96.76(14) . . ?
O1_4 Cu6 O1_6 94.33(13) . . ?
O2_5 Cu6 O1_6 99.09(13) . . ?
O1_3 Cu6 Cu5 84.34(10) . . ?
O1_1 Cu6 Cu5 85.73(11) . . ?
O1_4 Cu6 Cu5 83.18(10) . . ?
O2_5 Cu6 Cu5 83.80(9) . . ?
O1_6 Cu6 Cu5 176.17(10) . . ?
C1_1 O1_1 Cu6 121.3(4) . . ?
O1_1 C1_1 O2_1 125.1(6) . . ?
O1_1 C1_1 C2_1 117.3(5) . . ?
O2_1 C1_1 C2_1 117.5(4) . . ?
C1_1 O2_1 Cu5 124.0(3) . . ?
C7_1 C2_1 C3_1 119.2(6) . . ?
C7_1 C2_1 C1_1 121.2(5) . . ?
C3_1 C2_1 C1_1 119.5(5) . . ?
C16_1 O3_1 Cu4 121.2(3) . . ?
C4_1 C3_1 C2_1 119.7(6) . . ?
C16_1 O4_1 Cu3 123.4(3) . . ?
C3_1 C4_1 C5_1 121.2(6) . . ?
C4_1 C5_1 C6_1 119.3(7) . . ?
C4_1 C5_1 C8_1 122.0(6) . . ?
C6_1 C5_1 C8_1 118.8(6) . . ?
C7_1 C6_1 C5_1 117.9(6) . . ?
C7_1 C6_1 C11_1 123.6(5) . . ?
C5_1 C6_1 C11_1 118.5(6) . . ?
C2_1 C7_1 C6_1 122.5(5) . . ?
C9_1 C8_1 O5_1^a 119.7(12) . . ?
C9_1 C8_1 O5_1^b 123.1(13) . . ?
C9_1 C8_1 C5_1 121.7(6) . . ?
O5_1^a C8_1 C5_1 118.2(12) . . ?
O5_1^b C8_1 C5_1 111.7(12) . . ?
O6_1^a C9_1 C8_1 119.1(8) . . ?
O6_1^a C9_1 C10_1 115.7(8) . . ?
C8_1 C9_1 C10_1 120.9(7) . . ?
C8_1 C9_1 O6_1^b 116.9(10) . . ?
C10_1 C9_1 O6_1^b 116.9(9) . . ?
C11_1 C10_1 C15_1 119.9(6) . . ?
C11_1 C10_1 C9_1 119.5(7) . . ?
C15_1 C10_1 C9_1 120.2(7) . . ?
C10_1 C11_1 C12_1 117.7(6) . . ?
C10_1 C11_1 C6_1 120.5(5) . . ?
C12_1 C11_1 C6_1 121.7(6) . . ?
C13_1 C12_1 C11_1 121.6(6) . . ?
C12_1 C13_1 C14_1 120.0(5) . . ?
C12_1 C13_1 C16_1 120.4(5) . . ?
C14_1 C13_1 C16_1 119.5(5) . . ?
C15_1 C14_1 C13_1 119.8(7) . . ?
C14_1 C15_1 C10_1 120.9(7) . . ?
O4_1 C16_1 O3_1 125.0(4) . . ?
O4_1 C16_1 C13_1 117.9(5) . . ?
O3_1 C16_1 C13_1 117.0(5) . . ?
C8_1 O5_1^a C18_1^a 112.7(12) . . ?
C9_1 O6_1^a C17_1^a 100.9(9) . . ?
C8_1 O5_1^b C18_1^b 135.0(17) . . ?
C17_1^b O6_1^b C9_1 109.6(14) . . ?
C1_2 O1_2 Cu3 120.8(4) . . ?
O2_2 C1_2 O1_2 125.6(5) . . ?
O2_2 C1_2 C2_2 118.2(6) . . ?
O1_2 C1_2 C2_2 116.2(6) . . ?
C1_2 O2_2 Cu4 125.0(4) . . ?
C3_2 C2_2 C7_2 120.0(5) . . ?
C3_2 C2_2 C1_2 120.0(5) . . ?
C7_2 C2_2 C1_2 119.9(5) . . ?
C16_2 O3_2 Cu2 124.0(3) . . ?
C2_2 C3_2 C4_2 121.2(4) . . ?
C16_2 O4_2 Cu1 122.7(3) . . ?
C3_2 C4_2 C5_2 118.3(4) . . ?
C3_2 C4_2 C11_2 121.7(4) . . ?
C5_2 C4_2 C11_2 120.0(3) . . ?
C9_2 O5_2 C17_2 113.9(4) . . ?
C6_2 C5_2 C4_2 119.5(4) . . ?
C6_2 C5_2 C8_2 120.7(4) . . ?
C4_2 C5_2 C8_2 119.8(4) . . ?
C8_2 O6_2 C18_2 114.6(4) . . ?
C7_2 C6_2 C5_2 121.2(5) . . ?
C6_2 C7_2 C2_2 119.7(5) . . ?
C9_2 C8_2 O6_2 122.4(4) . . ?
C9_2 C8_2 C5_2 120.4(4) . . ?
O6_2 C8_2 C5_2 117.1(4) . . ?
C8_2 C9_2 O5_2 120.8(4) . . ?
C8_2 C9_2 C10_2 121.2(4) . . ?
O5_2 C9_2 C10_2 117.9(4) . . ?
C11_2 C10_2 C15_2 117.2(4) . . ?
C11_2 C10_2 C9_2 121.0(4) . . ?
C15_2 C10_2 C9_2 121.7(4) . . ?
C12_2 C11_2 C10_2 119.2(4) . . ?
C12_2 C11_2 C4_2 123.2(3) . . ?
C10_2 C11_2 C4_2 117.6(4) . . ?
C13_2 C12_2 C11_2 122.0(4) . . ?
C12_2 C13_2 C14_2 119.4(4) . . ?
C12_2 C13_2 C16_2 119.5(4) . . ?
C14_2 C13_2 C16_2 121.1(4) . . ?
C15_2 C14_2 C13_2 120.0(5) . . ?
C14_2 C15_2 C10_2 122.1(5) . . ?
O3_2 C16_2 O4_2 125.0(4) . . ?
O3_2 C16_2 C13_2 116.9(4) . . ?
O4_2 C16_2 C13_2 118.0(4) . . ?
C1_3 O1_3 Cu6 123.5(3) . . ?
O2_3 C1_3 O1_3 123.6(5) . . ?
O2_3 C1_3 C2_3 119.8(4) . . ?
O1_3 C1_3 C2_3 116.6(5) . . ?
C1_3 O2_3 Cu5 122.0(3) . . ?
C7_3 C2_3 C3_3 119.7(5) . . ?
C7_3 C2_3 C1_3 119.8(4) . . ?
C3_3 C2_3 C1_3 120.2(5) . . ?
C16_3 O3_3 Cu2 122.0(3) . . ?
C4_3 C3_3 C2_3 120.2(6) . . ?
C16_3 O4_3 Cu1 124.3(3) . . ?
C3_3 C4_3 C5_3 121.3(5) . . ?
C9_3 O5_3 C17_3 112.8(5) . . ?
C4_3 C5_3 C8_3 120.5(5) . . ?
C4_3 C5_3 C6_3 118.9(6) . . ?
C8_3 C5_3 C6_3 120.7(5) . . ?
C8_3 O6_3 C18_3 112.6(5) . . ?
C7_3 C6_3 C5_3 119.0(5) . . ?
C7_3 C6_3 C11_3 122.3(4) . . ?
C5_3 C6_3 C11_3 118.6(5) . . ?
C2_3 C7_3 C6_3 120.8(5) . . ?
C9_3 C8_3 O6_3 121.0(6) . . ?
C9_3 C8_3 C5_3 121.1(5) . . ?
O6_3 C8_3 C5_3 117.9(6) . . ?
O5_3 C9_3 C8_3 121.4(5) . . ?
O5_3 C9_3 C10_3 117.6(6) . . ?
C8_3 C9_3 C10_3 120.9(5) . . ?
C15_3 C10_3 C11_3 120.9(5) . . ?
C15_3 C10_3 C9_3 120.7(5) . . ?
C11_3 C10_3 C9_3 118.4(6) . . ?
C12_3 C11_3 C10_3 116.7(5) . . ?
C12_3 C11_3 C6_3 123.0(5) . . ?
C10_3 C11_3 C6_3 120.3(5) . . ?
C13_3 C12_3 C11_3 121.4(5) . . ?
C12_3 C13_3 C14_3 119.6(5) . . ?
C12_3 C13_3 C16_3 120.5(4) . . ?
C14_3 C13_3 C16_3 119.9(5) . . ?
C15_3 C14_3 C13_3 120.4(6) . . ?
C14_3 C15_3 C10_3 121.0(5) . . ?
O4_3 C16_3 O3_3 125.2(4) . . ?
O4_3 C16_3 C13_3 117.6(4) . . ?
O3_3 C16_3 C13_3 117.2(4) . . ?
C1_4 O1_4 Cu6 125.4(4) . . ?
O1_4 C1_4 O2_4 124.0(5) . . ?
O1_4 C1_4 C2_4 118.1(4) . . ?
O2_4 C1_4 C2_4 117.9(4) . . ?
C1_4 O2_4 Cu5 121.7(3) . . ?
C3_4 C2_4 C7_4 118.6(5) . . ?
C3_4 C2_4 C1_4 120.0(4) . . ?
C7_4 C2_4 C1_4 121.3(5) . . ?
C2_4 C3_4 C4_4 121.7(4) . . ?
C3_4 C4_4 C5_4 118.4(5) . . ?
C3_4 C4_4 C4_4_$1 122.4(3) . 4_565 ?
C5_4 C4_4 C4_4_$1 119.2(3) . 4_565 ?
C6_4 C5_4 C4_4 120.0(6) . . ?
C6_4 C5_4 C8_4 121.0(5) . . ?
C4_4 C5_4 C8_4 119.0(6) . . ?
C7_4 C6_4 C5_4 120.9(5) . . ?
C6_4 C7_4 C2_4 120.4(5) . . ?
C8_4 C8_4 O9_4 122.6(4) 4_565 . ?
C8_4 C8_4 C5_4 121.8(4) 4_565 . ?
O9_4 C8_4 C5_4 115.5(7) . . ?
C18_4^a O9_4 C8_4 129.8(12) . . ?
C8_4 O9_4 C18_4^b 104.5(7) . . ?
C1_5 O1_5 Cu5 122.9(3) . . ?
O1_5 C1_5 O2_5 125.1(4) . . ?
O1_5 C1_5 C2_5 118.0(4) . . ?
O2_5 C1_5 C2_5 116.9(4) . . ?
C1_5 O2_5 Cu6 122.7(3) . . ?
C3_5 C2_5 C7_5 119.1(4) . . ?
C3_5 C2_5 C1_5 119.8(4) . . ?
C7_5 C2_5 C1_5 120.9(4) . . ?
C8_5 O3_5 C17_5^b 114.7(10) . . ?
C8_5 O3_5 C17_5^a 103.1(8) . . ?
C2_5 C3_5 C4_5 122.4(4) . . ?
C3_5 C4_5 C5_5 117.8(4) . . ?
C3_5 C4_5 C4_5_$1 123.1(2) . 4_565 ?
C5_5 C4_5 C4_5_$1 119.0(3) . 4_565 ?
C6_5 C5_5 C4_5 118.9(4) . . ?
C6_5 C5_5 C8_5 121.3(4) . . ?
C4_5 C5_5 C8_5 119.8(4) . . ?
C7_5 C6_5 C5_5 121.1(4) . . ?
C6_5 C7_5 C2_5 120.5(4) . . ?
C8_5 C8_5 O3_5 122.3(3) 4_565 . ?
C8_5 C8_5 C5_5 121.0(3) 4_565 . ?
O3_5 C8_5 C5_5 116.7(4) . . ?
C1_6 O1_6 Cu6 124.2(4) . . ?
C3_6 N1_6 C1_6 123.4(8) . . ?
C3_6 N1_6 C2_6 118.2(8) . . ?
C1_6 N1_6 C2_6 118.3(6) . . ?
O1_6 C1_6 N1_6 119.6(6) . . ?
C1_8^a O1_8^a Cu4 112.0(8) . . ?
C3_8^a N1_8^a C1_8^a 125.5(13) . . ?
C3_8^a N1_8^a C2_8^a 123.2(13) . . ?
C1_8^a N1_8^a C2_8^a 111.1(11) . . ?
O1_8^a C1_8^a N1_8^a 127.1(13) . . ?
C1_9^a O1_9^a Cu1 125.5(13) . . ?
C1_9^a N1_9^a C2_9^a 122.3(12) . . ?
C1_9^a N1_9^a C3_9^a 119.5(13) . . ?
C2_9^a N1_9^a C3_9^a 118.2(12) . . ?
O1_9^a C1_9^a N1_9^a 124.5(15) . . ?
C1_12^a O1_12^a Cu2 134.7(7) . . ?
C1_12^a N1_12^a C2_12^a 123.3(10) . . ?
C1_12^a N1_12^a C3_12^a 118.8(11) . . ?
C2_12^a N1_12^a C3_12^a 117.7(11) . . ?
O1_12^a C1_12^a N1_12^a 125.9(10) . . ?
C1_13^b O1_13^b Cu5 123.9(11) . . ?
C3_13^b N1_13^b C2_13^b 111.2(15) . . ?
C3_13^b N1_13^b C1_13^b 135.1(15) . . ?
C2_13^b N1_13^b C1_13^b 112.8(15) . . ?
O1_13^b C1_13^b N1_13^b 157(2) . . ?
C1_14^c O1_14^c Cu3 130.1(7) . . ?
C1_14^c N1_14^c C2_14^c 130.6(14) . . ?
C1_14^c N1_14^c C3_14^c 109.5(16) . . ?
C2_14^c N1_14^c C3_14^c 119.9(14) . . ?
O1_14^c C1_14^c N1_14^c 128.4(16) . . ?

loop_
_geom_bond_atom_site_label_1
_geom_bond_atom_site_label_2
_geom_bond_distance
_geom_bond_site_symmetry_2
_geom_bond_publ_flag
Cu1 O4_3 1.950(3) . ?
Cu1 O4_3_$1 1.950(3) 4_565 ?
Cu1 O4_2 1.961(4) . ?
Cu1 O4_2_$1 1.961(4) 4_565 ?
Cu1 O1_9^a 2.151(6) . ?
Cu1 Cu2 2.6367(10) . ?
Cu2 O3_2_$1 1.954(3) 4_565 ?
Cu2 O3_2 1.954(3) . ?
Cu2 O3_3 1.961(3) . ?
Cu2 O3_3_$1 1.961(3) 4_565 ?
Cu2 O1_12^a 2.185(5) . ?
Cu3 O1_2_$1 1.964(3) 4_565 ?
Cu3 O1_2 1.964(3) . ?
Cu3 O4_1_$1 1.966(3) 4_565 ?
Cu3 O4_1 1.967(3) . ?
Cu3 O1_14^c 2.161(5) . ?
Cu3 Cu4 2.6360(15) . ?
Cu4 O3_1_$1 1.939(3) 4_565 ?
Cu4 O3_1 1.939(3) . ?
Cu4 O2_2 1.944(4) . ?
Cu4 O2_2_$1 1.944(4) 4_565 ?
Cu4 O1_8^a 2.182(7) . ?
Cu5 O2_1 1.964(4) . ?
Cu5 O2_3 1.971(3) . ?
Cu5 O2_4 1.974(4) . ?
Cu5 O1_5 1.975(3) . ?
Cu5 O1_13^b 2.149(4) . ?
Cu5 Cu6 2.6305(8) . ?
Cu6 O1_3 1.939(4) . ?
Cu6 O1_1 1.943(4) . ?
Cu6 O1_4 1.950(4) . ?
Cu6 O2_5 1.972(3) . ?
Cu6 O1_6 2.134(3) . ?
O1_1 C1_1 1.260(6) . ?
C1_1 O2_1 1.266(6) . ?
C1_1 C2_1 1.467(9) . ?
C2_1 C7_1 1.389(8) . ?
C2_1 C3_1 1.398(8) . ?
O3_1 C16_1 1.266(6) . ?
C3_1 C4_1 1.376(10) . ?
O4_1 C16_1 1.265(6) . ?
C4_1 C5_1 1.414(10) . ?
C5_1 C6_1 1.418(8) . ?
C5_1 C8_1 1.440(11) . ?
C6_1 C7_1 1.392(9) . ?
C6_1 C11_1 1.467(8) . ?
C8_1 C9_1 1.357(12) . ?
C8_1 O5_1^a 1.409(12) . ?
C8_1 O5_1^b 1.416(15) . ?
C9_1 O6_1^a 1.301(10) . ?
C9_1 C10_1 1.432(10) . ?
C9_1 O6_1^b 1.593(11) . ?
C10_1 C11_1 1.386(10) . ?
C10_1 C15_1 1.419(11) . ?
C11_1 C12_1 1.400(7) . ?
C12_1 C13_1 1.378(8) . ?
C13_1 C14_1 1.386(9) . ?
C13_1 C16_1 1.496(7) . ?
C14_1 C15_1 1.351(10) . ?
O5_1^a C18_1^a 1.490(13) . ?
O6_1^a C17_1^a 1.434(13) . ?
O5_1^b C18_1^b 1.456(13) . ?
O6_1^b C17_1^b 1.437(16) . ?
O1_2 C1_2 1.269(7) . ?
C1_2 O2_2 1.245(8) . ?
C1_2 C2_2 1.490(7) . ?
C2_2 C3_2 1.372(7) . ?
C2_2 C7_2 1.413(8) . ?
O3_2 C16_2 1.241(5) . ?
C3_2 C4_2 1.408(5) . ?
O4_2 C16_2 1.260(6) . ?
C4_2 C5_2 1.421(6) . ?
C4_2 C11_2 1.452(5) . ?
O5_2 C9_2 1.368(5) . ?
O5_2 C17_2 1.425(7) . ?
C5_2 C6_2 1.397(7) . ?
C5_2 C8_2 1.433(5) . ?
O6_2 C8_2 1.377(5) . ?
O6_2 C18_2 1.429(5) . ?
C6_2 C7_2 1.369(7) . ?
C8_2 C9_2 1.355(6) . ?
C9_2 C10_2 1.426(6) . ?
C10_2 C11_2 1.415(5) . ?
C10_2 C15_2 1.424(7) . ?
C11_2 C12_2 1.398(6) . ?
C12_2 C13_2 1.377(6) . ?
C13_2 C14_2 1.391(7) . ?
C13_2 C16_2 1.504(7) . ?
C14_2 C15_2 1.368(9) . ?
O1_3 C1_3 1.277(6) . ?
C1_3 O2_3 1.265(6) . ?
C1_3 C2_3 1.477(8) . ?
C2_3 C7_3 1.372(7) . ?
C2_3 C3_3 1.406(7) . ?
O3_3 C16_3 1.270(5) . ?
C3_3 C4_3 1.372(9) . ?
O4_3 C16_3 1.249(5) . ?
C4_3 C5_3 1.388(9) . ?
O5_3 C9_3 1.355(7) . ?
O5_3 C17_3 1.430(9) . ?
C5_3 C8_3 1.415(9) . ?
C5_3 C6_3 1.422(7) . ?
O6_3 C8_3 1.372(6) . ?
O6_3 C18_3 1.438(9) . ?
C6_3 C7_3 1.406(7) . ?
C6_3 C11_3 1.449(8) . ?
C8_3 C9_3 1.370(9) . ?
C9_3 C10_3 1.457(8) . ?
C10_3 C15_3 1.378(9) . ?
C10_3 C11_3 1.423(7) . ?
C11_3 C12_3 1.413(7) . ?
C12_3 C13_3 1.366(7) . ?
C13_3 C14_3 1.412(7) . ?
C13_3 C16_3 1.492(7) . ?
C14_3 C15_3 1.345(8) . ?
C18_4^b O9_4 1.512(12) . ?
C18_4^a O9_4 1.316(16) . ?
O1_4 C1_4 1.262(5) . ?
C1_4 O2_4 1.265(6) . ?
C1_4 C2_4 1.486(7) . ?
C2_4 C3_4 1.367(6) . ?
C2_4 C7_4 1.434(7) . ?
C3_4 C4_4 1.401(7) . ?
C4_4 C5_4 1.421(7) . ?
C4_4 C4_4_$1 1.449(10) 4_565 ?
C5_4 C6_4 1.380(9) . ?
C5_4 C8_4 1.438(9) . ?
C6_4 C7_4 1.362(9) . ?
C8_4 C8_4_$1 1.319(16) 4_565 ?
C8_4 O9_4 1.386(8) . ?
C17_5^b O3_5 1.494(14) . ?
C17_5^a O3_5 1.561(15) . ?
O1_5 C1_5 1.243(5) . ?
C1_5 O2_5 1.261(5) . ?
C1_5 C2_5 1.494(6) . ?
C2_5 C3_5 1.376(6) . ?
C2_5 C7_5 1.393(6) . ?
O3_5 C8_5 1.367(6) . ?
C3_5 C4_5 1.393(6) . ?
C4_5 C5_5 1.424(5) . ?
C4_5 C4_5_$1 1.441(8) 4_565 ?
C5_5 C6_5 1.410(7) . ?
C5_5 C8_5 1.426(6) . ?
C6_5 C7_5 1.362(7) . ?
C8_5 C8_5_$1 1.354(10) 4_565 ?
O1_6 C1_6 1.181(6) . ?
N1_6 C3_6 1.371(10) . ?
N1_6 C1_6 1.373(8) . ?
N1_6 C2_6 1.522(11) . ?
O1_8^a C1_8^a 1.287(14) . ?
N1_8^a C3_8^a 1.353(16) . ?
N1_8^a C1_8^a 1.388(13) . ?
N1_8^a C2_8^a 1.531(17) . ?
O1_9^a C1_9^a 1.190(16) . ?
N1_9^a C1_9^a 1.339(11) . ?
N1_9^a C2_9^a 1.401(18) . ?
N1_9^a C3_9^a 1.456(16) . ?
O1_12^a C1_12^a 1.279(11) . ?
N1_12^a C1_12^a 1.338(13) . ?
N1_12^a C2_12^a 1.422(13) . ?
N1_12^a C3_12^a 1.476(13) . ?
O1_13^b C1_13^b 1.176(19) . ?
N1_13^b C3_13^b 1.453(15) . ?
N1_13^b C2_13^b 1.455(17) . ?
N1_13^b C1_13^b 1.458(18) . ?
O1_14^c C1_14^c 1.195(11) . ?
N1_14^c C1_14^c 1.412(16) . ?
N1_14^c C2_14^c 1.429(18) . ?
N1_14^c C3_14^c 1.445(17) . ?

loop_
_shelx_include_file_name
_shelx_include_file
_shelx_include_file_checksum
GRAde-DMF.dfix
;
REM Produced by Grade Web Server http://grade.globalphasing.org
REM --------- service provided by Global Phasing Ltd. ---------
REM
REM GEN: Generated by GRADE 1.2.13 (August 12 2017)
REM GEN: from mol2 file
REM GEN: using MOGUL 1.7.4(168223), CSD as539be, with quantum mechanics RM1
REM Compound InChI ZMXDDKWLCZADIW-UHFFFAOYSA-N
REM Compound full name qwew
REM
REM Number of restraints found:
REM Bond lengths
REM     lengths/sigmas set by mogul                 3
REM     bonds to hydrogen set to neutron values     7
REM     bonds lengths set by partial QM             1
REM Bond Angles
REM     angles/sigmas set by mogul                  1
REM     non-H angles set by partial QM              3
REM     H bond angles set by partial QM            14
REM Trigonal planes (atoms bonded to 3 others that are held flat)
REM     trigonal atoms from 3 mogul bond angles     0
REM     atoms NOT trigonal from 3 mogul angles      0
REM     trigonal atoms from partial QM              2
REM     atoms not trigonal from partial QM          0
REM Torsions and 1-4 planes
REM     bonds where mogul states cis/trans          0
REM     bonds mogul indicates flat                  0
REM     bonds mogul indicates 3-fold staggered      0
REM     bonds mogul indicates not flat              0
REM     in flat 5/6 membered rings after PQM        0
REM     other flat bonds after partial QM           1
REM     sp3-sp3 set 3-fold staggered by QM          0
REM     All other torsions (unrestrained)           2
REM Total charge set to 0
REM Bonds defined by QM have a sigma set to 0.030 Angs
REM Angles defined by QM have a sigma set to 3.0 degrees

REM grade-cif2shelx output
REM Version: 0.0.5 <Dec 20 2013>
REM grade-cif2shelx extracts restraints from a grade CIF file
REM and translates them into SHELX syntax.
REM authors Oliver Smart and Julian Holstein.

REM bonds:
DFIX_DMF 1.454 0.025 C2 N1
DFIX_DMF 1.454 0.025 C3 N1
DFIX_DMF 1.400 0.030 C1 N1
DFIX_DMF 1.211 0.027 C1 O1

REM angles SHELX uses 1,3 distance restraints for angles,
REM these are derived by trig from the grade angle and two bond lengths:
REM C2 N1 C3 ang=116.3,2.2 b12=1.454,0.025 b23=1.454,0.025
DANG_DMF 2.470 0.042 C2 C3
REM C1 N1 C2 ang=120.5,3.0 b12=1.400,0.030 b23=1.454,0.025
DANG_DMF 2.478 0.050 C1 C2
REM C1 N1 C3 ang=121.0,3.0 b12=1.400,0.030 b23=1.454,0.025
DANG_DMF 2.484 0.050 C1 C3
REM N1 C1 O1 ang=120.9,3.0 b12=1.400,0.030 b23=1.211,0.027
DANG_DMF 2.273 0.049 N1 O1

REM planes:
REM plane qm-N1
FLAT_DMF N1 C2 C3 C1
REM plane qmf-01
FLAT_DMF C2 N1 C1 O1
;
10875
